data_4322150
loop_
_publ_author_name
'Yoshiki Shii'
'Yuri Motoda'
'Toshihiro Matsuo'
'Fumiaki Kai'
'Toshio Nakashima'
'Jean-Pierre Tuchagues'
'Naohide Matsumoto'

_publ_contact_author
;
Naohide Matsumoto
 Department of Chemistry, Faculty of Science, Kumamoto University,
Kurokami 2-39-1, Kumamoto 860-8555, Japan
;
_publ_contact_author_email 'naohide@aster.sci.kumamoto-u.ac.jp '
_publ_contact_author_fax +81-96-342-3390
_publ_contact_author_phone ' +81-96-342-3390'
_publ_section_title
;
 Deprotonation-Induced Enantioselective Aggregation and
 Deprotonation-Induced Ligand Rearrangement of Copper(II) Complexes Yield
 1D Homochiral and Heterochiral Chains and a Cyclic Tetramer, Respectively
;
_journal_name_full 'Inorganic Chemistry'
_journal_page_first 3513
_journal_page_last 3522
_journal_paper_doi 10.1021/ic9813260
_journal_volume 38
_journal_year 1999
_chemical_formula_sum 'C17 H26 Cl Cu N7 O4'
_space_group_IT_number 61
_symmetry_cell_setting orthorhombic
_symmetry_Int_Tables_number 61
_symmetry_space_group_name_Hall '-P 2ac 2ab'
_symmetry_space_group_name_H-M 'P b c a'
_audit_creation_date 'Tue Oct 21 11:35:11 1997'
_audit_creation_method 'from TEXRAY.INF file'
_cell_angle_alpha 90
_cell_angle_beta 90
_cell_angle_gamma 90
_cell_formula_units_Z 8.00
_cell_length_a 16.245(6)
_cell_length_b 21.12(1)
_cell_length_c 12.868(6)
_cell_measurement_reflns_used 25
_cell_measurement_temperature 20.0
_cell_measurement_theta_max 24.58
_cell_measurement_theta_min 10.03
_cell_volume 4415(3)
_computing_cell_refinement 'MSC/AFC Diffractometer Control'
_computing_data_collection 'MSC/AFC Diffractometer Control'
_computing_data_reduction 'teXsan: PROCESS (MSC)'
_computing_publication_material 'teXsan: FINISH (MSC)'
_computing_structure_refinement 'teXsan: LS (MSC)'
_computing_structure_solution SAPI91
_diffrn_ambient_temperature 20.0
_diffrn_measurement_device AFC7R
_diffrn_measurement_method 'omega/2-theta scans'
_diffrn_orient_matrix_UB_11 0.04228
_diffrn_orient_matrix_UB_12 -0.01760
_diffrn_orient_matrix_UB_13 0.04855
_diffrn_orient_matrix_UB_21 -0.02574
_diffrn_orient_matrix_UB_22 0.02373
_diffrn_orient_matrix_UB_23 0.05888
_diffrn_orient_matrix_UB_31 -0.03660
_diffrn_orient_matrix_UB_32 -0.03701
_diffrn_orient_matrix_UB_33 0.01467
_diffrn_radiation_monochromator graphite
_diffrn_radiation_source 'X-ray tube'
_diffrn_radiation_type MoKalpha
_diffrn_radiation_wavelength 0.7107
_diffrn_reflns_av_R_equivalents 0.00
_diffrn_reflns_limit_h_max 19
_diffrn_reflns_limit_h_min 0
_diffrn_reflns_limit_k_max 22
_diffrn_reflns_limit_k_min 0
_diffrn_reflns_limit_l_max 0
_diffrn_reflns_limit_l_min 0
_diffrn_reflns_number 4357
_diffrn_reflns_theta_max 25.0084
_diffrn_standards_decay_% 0.78
_diffrn_standards_interval_count 150
_diffrn_standards_number 3
_exptl_absorpt_coefficient_mu_cm 11.483
_exptl_absorpt_correction_T_max 1.000
_exptl_absorpt_correction_T_min 0.931
_exptl_absorpt_correction_type psi-scan
_exptl_crystal_colour green
_exptl_crystal_density_diffrn 1.479
_exptl_crystal_description prismatic
_exptl_crystal_F_000 2040.00
_exptl_crystal_size_max 0.300
_exptl_crystal_size_min 0.200
_refine_diff_density_max -0.32910
_refine_diff_density_min 0.32830
_refine_ls_extinction_coef 0.00000
_refine_ls_extinction_method Zachariasen_type_2_Gaussian_isotropic
_refine_ls_goodness_of_fit_obs 1.720
_refine_ls_matrix_type full
_refine_ls_number_parameters 271
_refine_ls_number_reflns 900
_refine_ls_number_restraints 0
_refine_ls_R_factor_obs 0.0520
_refine_ls_shift/esd_max 0.4360
_refine_ls_structure_factor_coef F
_refine_ls_weighting_scheme sigma
_refine_ls_wR_factor_obs 0.0290
_cod_data_source_file ic9813260_1.cif
_cod_data_source_block Cu(3_4)Me'
_cod_original_cell_volume 4414(2)
_cod_original_sg_symbol_H-M 'P b c a '
_cod_original_formula_sum 'C17 H26 N7 O4 Cl Cu'
_cod_database_code 4322150

loop_
_symmetry_equiv_pos_as_xyz
'   +x,   +y,   +z'
'1/2+x,1/2-y,   -z'
'   -x,1/2+y,1/2-z'
'1/2-x,   -y,1/2+z'
'   -x,   -y,   -z'
'1/2-x,1/2+y,   +z'
'   +x,1/2-y,1/2+z'
'1/2+x,   +y,1/2-z'

loop_
_atom_site_aniso_label
_atom_site_aniso_U_11
_atom_site_aniso_U_22
_atom_site_aniso_U_33
_atom_site_aniso_U_12
_atom_site_aniso_U_13
_atom_site_aniso_U_23
Cu1 0.0519(10) 0.069(1) 0.0464(9) 0.003(1) 0.000(2) -0.015(2)
Cl1 0.106(6) 0.173(8) 0.101(8) -0.054(6) -0.040(5) 0.053(6)
O1 0.60(5) 0.34(3) 0.25(3) -0.37(4) 0.18(3) -0.17(2)
O2 0.10(1) 0.18(2) 0.17(2) -0.02(1) 0.00(1) 0.11(1)
O3 0.10(1) 0.65(5) 0.29(4) 0.05(2) -0.05(2) 0.32(4)
O4 0.19(2) 0.44(4) 0.11(2) 0.03(2) -0.02(2) 0.04(3)
N1 0.038(9) 0.06(1) 0.048(9) 0.004(9) -0.012(8) -0.008(10)
N2 0.049(10) 0.08(1) 0.06(1) 0.010(10) 0.020(10) -0.014(8)
N3 0.06(1) 0.05(1) 0.06(1) 0.01(1) -0.002(10) -0.016(9)
N4 0.12(2) 0.09(1) 0.05(1) 0.00(1) 0.02(1) -0.01(1)
N5 0.05(1) 0.07(1) 0.06(1) -0.001(9) 0.009(9) 0.01(1)
N6 0.046(10) 0.10(2) 0.04(1) -0.01(1) 0.013(9) -0.03(1)
N7 0.04(1) 0.07(1) 0.03(1) -0.015(9) 0.004(8) -0.011(9)
C1 0.07(1) 0.12(1) 0.07(1) 0.03(1) -0.03(1) -0.01(1)
C2 0.05(1) 0.09(2) 0.03(1) 0.01(1) -0.02(1) 0.01(1)
C3 0.08(2) 0.04(1) 0.06(1) 0.01(1) 0.01(1) -0.01(1)
C4 0.06(2) 0.05(2) 0.05(1) 0.01(1) 0.00(1) 0.00(1)
C5 0.06(2) 0.06(2) 0.05(2) 0.04(1) 0.01(1) -0.01(1)
C6 0.06(2) 0.09(2) 0.11(3) 0.01(1) 0.00(2) -0.02(2)
C7 0.11(2) 0.11(2) 0.15(3) 0.05(1) 0.02(2) 0.00(3)
C8 0.10(2) 0.11(2) 0.12(2) 0.07(2) 0.04(2) 0.01(2)
C9 0.12(3) 0.17(3) 0.14(3) 0.02(2) 0.04(2) -0.09(2)
C10 0.09(2) 0.11(2) 0.12(2) -0.03(2) -0.08(2) 0.04(2)
C11 0.13(2) 0.22(4) 0.06(2) -0.01(2) -0.04(2) -0.01(2)
C12 0.09(2) 0.13(2) 0.06(2) 0.05(2) -0.02(1) 0.00(2)
C13 0.06(2) 0.05(1) 0.06(1) 0.00(1) 0.01(1) 0.02(1)
C14 0.04(1) 0.06(2) 0.08(2) -0.02(1) 0.03(1) -0.01(1)
C15 0.08(2) 0.07(2) 0.06(1) -0.01(1) 0.04(1) -0.02(1)
C16 0.04(1) 0.08(2) 0.05(2) -0.01(1) 0.00(1) -0.01(1)
C17 0.09(1) 0.09(2) 0.06(1) -0.03(1) -0.02(1) 0.00(1)

loop_
_atom_site_label
_atom_site_fract_x
_atom_site_fract_y
_atom_site_fract_z
_atom_site_U_iso_or_equiv
_atom_site_thermal_displace_type
_atom_site_calc_flag
_atom_site_calc_attached_atom
Cu1 0.36266(9) 0.14922(8) 0.2531(2) 0.0558(5) Uij ? ?
Cl1 0.6808(5) -0.0441(5) 0.2771(6) 0.127(4) Uij ? ?
O1 0.702(2) 0.005(1) 0.318(3) 0.40(2) Uij ? ?
O2 0.6209(9) -0.0721(7) 0.336(1) 0.151(7) Uij ? ?
O3 0.745(1) -0.076(1) 0.284(2) 0.35(2) Uij ? ?
O4 0.661(1) -0.033(1) 0.185(2) 0.25(1) Uij ? ?
N1 0.2462(8) 0.1578(8) 0.3401(9) 0.048(5) Uij ? ?
N2 0.1449(8) 0.1719(7) 0.450(1) 0.062(5) Uij ? ?
N3 0.3713(10) 0.0717(6) 0.344(1) 0.053(5) Uij ? ?
N4 0.340(1) 0.0915(8) 0.130(1) 0.089(8) Uij ? ?
N5 0.3494(8) 0.2263(7) 0.165(1) 0.058(6) Uij ? ?
N6 0.5202(8) 0.2710(9) 0.430(1) 0.065(6) Uij ? ?
N7 0.4406(8) 0.2072(7) 0.333(1) 0.047(5) Uij ? ?
C1 0.1497(9) 0.2467(8) 0.301(1) 0.087(7) Uij ? ?
C2 0.182(1) 0.1917(8) 0.363(1) 0.055(7) Uij ? ?
C3 0.186(1) 0.1202(8) 0.487(1) 0.061(7) Uij ? ?
C4 0.246(1) 0.1108(9) 0.417(2) 0.054(8) Uij ? ?
C5 0.313(1) 0.0667(9) 0.413(1) 0.059(8) Uij ? ?
C6 0.435(1) 0.022(1) 0.339(2) 0.09(1) Uij ? ?
C7 0.447(1) -0.0057(9) 0.235(3) 0.12(1) Uij ? ?
C8 0.472(1) 0.043(1) 0.151(2) 0.11(1) Uij ? ?
C9 0.405(2) 0.072(1) 0.076(2) 0.14(1) Uij ? ?
C10 0.273(1) 0.119(1) 0.049(2) 0.11(1) Uij ? ?
C11 0.296(1) 0.178(1) 0.006(2) 0.13(1) Uij ? ?
C12 0.295(1) 0.234(1) 0.076(2) 0.095(9) Uij ? ?
C13 0.388(1) 0.2725(9) 0.201(2) 0.057(7) Uij ? ?
C14 0.439(1) 0.266(1) 0.292(2) 0.059(9) Uij ? ?
C15 0.487(1) 0.3064(8) 0.350(2) 0.068(8) Uij ? ?
C16 0.491(1) 0.2112(10) 0.416(2) 0.056(8) Uij ? ?
C17 0.515(1) 0.1583(10) 0.485(1) 0.079(8) Uij ? ?
H1 0.1333 0.2326 0.2343 0.0872 Uij ? ?
H2 0.1917 0.2777 0.2945 0.0872 Uij ? ?
H3 0.1037 0.2646 0.3361 0.0872 Uij ? ?
H4 0.0977 0.1907 0.4804 0.1012 Uij ? ?
H5 0.1749 0.0965 0.5480 0.0661 Uij ? ?
H6 0.3148 0.0329 0.4613 0.0590 Uij ? ?
H7 0.4211 -0.0104 0.3858 0.1013 Uij ? ?
H8 0.4863 0.0409 0.3594 0.1013 Uij ? ?
H9 0.4883 -0.0371 0.2391 0.1153 Uij ? ?
H10 0.3962 -0.0248 0.2145 0.1153 Uij ? ?
H11 0.5113 0.0229 0.1078 0.1075 Uij ? ?
H12 0.4965 0.0776 0.1861 0.1075 Uij ? ?
H13 0.3883 0.0406 0.0277 0.1552 Uij ? ?
H14 0.4283 0.1069 0.0401 0.1552 Uij ? ?
H15 0.3159 0.0543 0.1584 0.1084 Uij ? ?
H16 0.2665 0.0899 -0.0063 0.0993 Uij ? ?
H17 0.2221 0.1245 0.0841 0.0993 Uij ? ?
H18 0.2586 0.1873 -0.0496 0.1240 Uij ? ?
H19 0.3499 0.1743 -0.0212 0.1240 Uij ? ?
H20 0.3124 0.2697 0.0376 0.1151 Uij ? ?
H21 0.2407 0.2398 0.1002 0.1151 Uij ? ?
H22 0.3837 0.3124 0.1669 0.0704 Uij ? ?
H23 0.4951 0.3503 0.3370 0.0804 Uij ? ?
H24 0.4854 0.1213 0.4653 0.1175 Uij ? ?
H25 0.5721 0.1509 0.4788 0.1175 Uij ? ?
H26 0.5018 0.1688 0.5548 0.1071 Uij ? ?

loop_
_atom_type_symbol
_atom_type_oxidation_number
_atom_type_number_in_cell
_atom_type_scat_dispersion_real
_atom_type_scat_dispersion_imag
_atom_type_scat_source
C 0 136 0.003 0.002 'International Tables'
H 0 208 0.000 0.000 'International Tables'
N 0 56 0.006 0.003 'International Tables'
O 0 32 0.011 0.006 'International Tables'
Cl 0 8 0.148 0.159 'International Tables'
Cu 0 8 0.320 1.265 'International Tables'

loop_
_geom_angle_atom_site_label_1
_geom_angle_atom_site_label_2
_geom_angle_atom_site_label_3
_geom_angle
_geom_angle_site_symmetry_1
_geom_angle_site_symmetry_2
_geom_angle_site_symmetry_3
_geom_angle_publ_flag
N(1) Cu(1) N(3) 80.4(6) ? ? ? yes
N(1) Cu(1) N(4) 106.8(6) ? ? ? yes
N(1) Cu(1) N(5) 97.4(6) ? ? ? yes
N(1) Cu(1) N(7) 103.1(5) ? ? ? yes
N(3) Cu(1) N(4) 88.7(6) ? ? ? yes
N(3) Cu(1) N(5) 177.7(6) ? ? ? yes
N(3) Cu(1) N(7) 98.7(6) ? ? ? yes
N(4) Cu(1) N(5) 91.6(6) ? ? ? yes
N(4) Cu(1) N(7) 150.0(7) ? ? ? yes
N(5) Cu(1) N(7) 82.2(6) ? ? ? yes
O(1) Cl(1) O(2) 109(1) ? ? ? yes
O(1) Cl(1) O(3) 100(1) ? ? ? yes
O(1) Cl(1) O(4) 109(1) ? ? ? yes
O(2) Cl(1) O(3) 109(1) ? ? ? yes
O(2) Cl(1) O(4) 114(1) ? ? ? yes
O(3) Cl(1) O(4) 112(1) ? ? ? yes
Cu(1) N(1) C(2) 148(1) ? ? ? yes
Cu(1) N(1) C(4) 107(1) ? ? ? yes
C(2) N(1) C(4) 103(1) ? ? ? yes
C(2) N(2) C(3) 108(1) ? ? ? yes
Cu(1) N(3) C(5) 114(1) ? ? ? yes
Cu(1) N(3) C(6) 126(1) ? ? ? yes
C(5) N(3) C(6) 119(1) ? ? ? yes
Cu(1) N(4) C(9) 116(1) ? ? ? yes
Cu(1) N(4) C(10) 113(1) ? ? ? yes
C(9) N(4) C(10) 108(2) ? ? ? yes
Cu(1) N(5) C(12) 126(1) ? ? ? yes
Cu(1) N(5) C(13) 112(1) ? ? ? yes
C(12) N(5) C(13) 120(1) ? ? ? yes
C(15) N(6) C(16) 105(1) ? ? ? yes
Cu(1) N(7) C(14) 110(1) ? ? ? yes
Cu(1) N(7) C(16) 144(1) ? ? ? yes
C(14) N(7) C(16) 105(1) ? ? ? yes
N(1) C(2) N(2) 112(1) ? ? ? yes
N(1) C(2) C(1) 125(1) ? ? ? yes
N(2) C(2) C(1) 121(1) ? ? ? yes
N(2) C(3) C(4) 103(1) ? ? ? yes
N(1) C(4) C(3) 111(1) ? ? ? yes
N(1) C(4) C(5) 115(1) ? ? ? yes
C(3) C(4) C(5) 132(2) ? ? ? yes
N(3) C(5) C(4) 121(1) ? ? ? yes
N(3) C(6) C(7) 114(2) ? ? ? yes
C(6) C(7) C(8) 113(2) ? ? ? yes
C(7) C(8) C(9) 120(2) ? ? ? yes
N(4) C(9) C(8) 110(2) ? ? ? yes
N(4) C(10) C(11) 113(2) ? ? ? yes
C(10) C(11) C(12) 117(2) ? ? ? yes
N(5) C(12) C(11) 113(1) ? ? ? yes
N(5) C(13) C(14) 121(2) ? ? ? yes
N(7) C(14) C(13) 114(2) ? ? ? yes
N(7) C(14) C(15) 110(2) ? ? ? yes
C(13) C(14) C(15) 135(2) ? ? ? yes
N(6) C(15) C(14) 106(1) ? ? ? yes
N(6) C(16) N(7) 111(1) ? ? ? yes
N(6) C(16) C(17) 122(1) ? ? ? yes
N(7) C(16) C(17) 125(1) ? ? ? yes

loop_
_geom_bond_atom_site_label_1
_geom_bond_atom_site_label_2
_geom_bond_distance
_geom_bond_site_symmetry_1
_geom_bond_site_symmetry_2
_geom_bond_publ_flag
Cu(1) N(1) 2.21(1) ? ? yes
Cu(1) N(3) 2.01(1) ? ? yes
Cu(1) N(4) 2.03(2) ? ? yes
Cu(1) N(5) 2.00(1) ? ? yes
Cu(1) N(7) 2.04(1) ? ? yes
Cl(1) O(1) 1.21(2) ? ? yes
Cl(1) O(2) 1.37(1) ? ? yes
Cl(1) O(3) 1.24(2) ? ? yes
Cl(1) O(4) 1.24(2) ? ? yes
N(1) C(2) 1.30(2) ? ? yes
N(1) C(4) 1.41(2) ? ? yes
N(2) C(2) 1.33(2) ? ? yes
N(2) C(3) 1.37(2) ? ? yes
N(3) C(5) 1.30(2) ? ? yes
N(3) C(6) 1.47(2) ? ? yes
N(4) C(9) 1.33(2) ? ? yes
N(4) C(10) 1.62(3) ? ? yes
N(5) C(12) 1.45(2) ? ? yes
N(5) C(13) 1.25(2) ? ? yes
N(6) C(15) 1.39(2) ? ? yes
N(6) C(16) 1.36(2) ? ? yes
N(7) C(14) 1.35(2) ? ? yes
N(7) C(16) 1.35(2) ? ? yes
C(1) C(2) 1.50(2) ? ? yes
C(3) C(4) 1.34(2) ? ? yes
C(4) C(5) 1.43(2) ? ? yes
C(6) C(7) 1.47(3) ? ? yes
C(7) C(8) 1.55(3) ? ? yes
C(8) C(9) 1.57(3) ? ? yes
C(10) C(11) 1.41(3) ? ? yes
C(11) C(12) 1.47(3) ? ? yes
C(13) C(14) 1.45(2) ? ? yes
C(14) C(15) 1.36(2) ? ? yes
C(16) C(17) 1.47(2) ? ? yes
